data_7209684
loop_
_publ_author_name
'Wen, Yuehong'
'Sheng, Tianlu'
'Hu, Shengmin'
'Wang, Yanlong'
'Tan, Chunhong'
'Ma, Xiao'
'Xue, Zhenzhen'
'Wang, Yong'
'Wu, Xintao'

_publ_section_title
;
 Effect of anions on the self-assembly of Zn(ii) with a hydrogenated
 Schiff base ligand: structural diversity and photoluminescent properties
;
_journal_issue 14
_journal_name_full CrystEngComm
_journal_page_first 2714
_journal_paper_doi 10.1039/c3ce26937j
_journal_volume 15
_journal_year 2013
_chemical_formula_sum 'C16 H22 N6 O2 S2 Zn'
_chemical_formula_weight 459.89
_chemical_name_systematic
;
?
;
_space_group_IT_number 70
_symmetry_cell_setting orthorhombic
_symmetry_space_group_name_Hall '-F 2uv 2vw'
_symmetry_space_group_name_H-M 'F d d d :2'
_atom_sites_solution_hydrogens geom
_atom_sites_solution_primary direct
_atom_sites_solution_secondary difmap
_audit_creation_method SHELXL-97
_cell_angle_alpha 90.00
_cell_angle_beta 90.00
_cell_angle_gamma 90.00
_cell_formula_units_Z 16
_cell_length_a 17.083(12)
_cell_length_b 22.908(16)
_cell_length_c 23.481(15)
_cell_measurement_reflns_used 6811
_cell_measurement_temperature 293(2)
_cell_measurement_theta_max 27.4739
_cell_measurement_theta_min 2.3846
_cell_volume 9189(11)
_computing_cell_refinement 'CrystalClear (Rigaku Inc., 2007)'
_computing_data_collection 'CrystalClear (Rigaku Inc., 2007)'
_computing_data_reduction 'CrystalClear (Rigaku Inc., 2007)'
_computing_structure_refinement 'SHELXL-97 (Sheldrick, 1997)'
_computing_structure_solution 'SHELXS-97 (Sheldrick, 1990)'
_diffrn_ambient_temperature 293(2)
_diffrn_detector_area_resol_mean 28.5714
_diffrn_measured_fraction_theta_full 0.974
_diffrn_measured_fraction_theta_max 0.974
_diffrn_measurement_device_type 'Saturn724+ (2x2 bin mode)'
_diffrn_measurement_method CCD_Profile_fitting
_diffrn_radiation_monochromator graphite
_diffrn_radiation_source 'fine-focus sealed tube'
_diffrn_radiation_type MoK\a
_diffrn_radiation_wavelength 0.71073
_diffrn_reflns_av_R_equivalents 0.0336
_diffrn_reflns_av_sigmaI/netI 0.0393
_diffrn_reflns_limit_h_max 22
_diffrn_reflns_limit_h_min -11
_diffrn_reflns_limit_k_max 29
_diffrn_reflns_limit_k_min -28
_diffrn_reflns_limit_l_max 28
_diffrn_reflns_limit_l_min -21
_diffrn_reflns_number 8114
_diffrn_reflns_theta_full 27.39
_diffrn_reflns_theta_max 27.39
_diffrn_reflns_theta_min 2.95
_exptl_absorpt_coefficient_mu 1.272
_exptl_absorpt_correction_T_max 1.0000
_exptl_absorpt_correction_T_min 0.4242
_exptl_absorpt_correction_type multi-scan
_exptl_crystal_colour Colorless
_exptl_crystal_density_diffrn 1.330
_exptl_crystal_density_method 'not measured'
_exptl_crystal_description Prism
_exptl_crystal_F_000 3808
_exptl_crystal_size_max 0.2000
_exptl_crystal_size_mid 0.2000
_exptl_crystal_size_min 0.2000
_refine_diff_density_max 0.041
_refine_diff_density_min -0.018
_refine_diff_density_rms 0.004
_refine_ls_extinction_method none
_refine_ls_goodness_of_fit_ref 1.085
_refine_ls_hydrogen_treatment constr
_refine_ls_matrix_type full
_refine_ls_number_parameters 125
_refine_ls_number_reflns 2557
_refine_ls_number_restraints 0
_refine_ls_restrained_S_all 1.085
_refine_ls_R_factor_all 0.0938
_refine_ls_R_factor_gt 0.0747
_refine_ls_shift/su_max 0.082
_refine_ls_shift/su_mean 0.002
_refine_ls_structure_factor_coef Fsqd
_refine_ls_weighting_details 'calc w=1/[\s^2^(Fo^2^)+(0.1637P)^2^+0.0000P] where P=(Fo^2^+2Fc^2^)/3'
_refine_ls_weighting_scheme calc
_refine_ls_wR_factor_gt 0.2358
_refine_ls_wR_factor_ref 0.2599
_reflns_number_gt 1908
_reflns_number_total 2557
_reflns_threshold_expression >2sigma(I)
_cod_data_source_file c3ce26937j.txt
_cod_data_source_block a3
_cod_depositor_comments
;
The following automatic conversions were performed:

'_exptl_absorpt_correction_type' value 'Multi-scan' changed to
'multi-scan' according to
/home/saulius/struct/CIF-dictionaries/cif_core.dic dictionary named
'cif_core.dic' version 2.4.2 from 2011-04-26.

Automatic conversion script
Id: cif_fix_values 1891 2012-01-12 08:04:46Z andrius 
;
_cod_original_sg_symbol_H-M fddd
_cod_database_code 7209684

loop_
_symmetry_equiv_pos_as_xyz
'x, y, z'
'-x+3/4, -y+3/4, z'
'-x+3/4, y, -z+3/4'
'x, -y+3/4, -z+3/4'
'x, y+1/2, z+1/2'
'-x+3/4, -y+5/4, z+1/2'
'-x+3/4, y+1/2, -z+5/4'
'x, -y+5/4, -z+5/4'
'x+1/2, y, z+1/2'
'-x+5/4, -y+3/4, z+1/2'
'-x+5/4, y, -z+5/4'
'x+1/2, -y+3/4, -z+5/4'
'x+1/2, y+1/2, z'
'-x+5/4, -y+5/4, z'
'-x+5/4, y+1/2, -z+3/4'
'x+1/2, -y+5/4, -z+3/4'
'-x, -y, -z'
'x-3/4, y-3/4, -z'
'x-3/4, -y, z-3/4'
'-x, y-3/4, z-3/4'
'-x, -y+1/2, -z+1/2'
'x-3/4, y-1/4, -z+1/2'
'x-3/4, -y+1/2, z-1/4'
'-x, y-1/4, z-1/4'
'-x+1/2, -y, -z+1/2'
'x-1/4, y-3/4, -z+1/2'
'x-1/4, -y, z-1/4'
'-x+1/2, y-3/4, z-1/4'
'-x+1/2, -y+1/2, -z'
'x-1/4, y-1/4, -z'
'x-1/4, -y+1/2, z-3/4'
'-x+1/2, y-1/4, z-3/4'

loop_
_atom_site_label
_atom_site_type_symbol
_atom_site_fract_x
_atom_site_fract_y
_atom_site_fract_z
_atom_site_U_iso_or_equiv
_atom_site_adp_type
_atom_site_occupancy
_atom_site_symmetry_multiplicity
_atom_site_calc_flag
_atom_site_refinement_flags
Zn1 Zn 0.6250 -0.05282(3) 0.6250 0.0946(13) Uani 1 2 d S
N3 N 0.5136(3) -0.0532(2) 0.6646(2) 0.1127(18) Uani 1 1 d .
C8 C 0.4541(4) -0.0410(3) 0.6802(2) 0.120(2) Uani 1 1 d .
C2 C 0.5118(4) -0.1399(2) 0.5529(3) 0.116(2) Uani 1 1 d .
H2A H 0.4819 -0.1400 0.5880 0.139 Uiso 1 1 calc R
H2B H 0.5083 -0.1787 0.5363 0.139 Uiso 1 1 calc R
C3 C 0.4760(3) -0.09662(19) 0.51235(19) 0.0986(17) Uani 1 1 d .
C7 C 0.4230(3) -0.0547(2) 0.52953(19) 0.0963(17) Uani 1 1 d .
H7A H 0.4074 -0.0525 0.5674 0.116 Uiso 1 1 calc R
C4 C 0.4959(3) -0.0979(2) 0.4548(2) 0.1043(18) Uani 1 1 d .
H4A H 0.5304 -0.1262 0.4412 0.125 Uiso 1 1 calc R
C6 C 0.3932(2) -0.0159(2) 0.48956(19) 0.0921(17) Uani 1 1 d .
H6A H 0.3574 0.0120 0.5018 0.111 Uiso 1 1 calc R
C5 C 0.4645(3) -0.0574(2) 0.4180(2) 0.1016(17) Uani 1 1 d .
H5A H 0.4796 -0.0585 0.3799 0.122 Uiso 1 1 calc R
C1 C 0.6338(4) -0.1778(3) 0.5936(3) 0.135(3) Uani 1 1 d .
H1A H 0.6899 -0.1753 0.5877 0.162 Uiso 1 1 calc R
H1B H 0.6154 -0.2138 0.5766 0.162 Uiso 1 1 calc R
N1 N 0.5944(3) -0.12716(16) 0.5661(2) 0.1070(18) Uani 1 1 d .
H1C H 0.6193 -0.1205 0.5325 0.128 Uiso 1 1 calc R
N2 N 0.4131(2) -0.01645(15) 0.43469(14) 0.0905(16) Uani 1 1 d .
S1 S 0.36569(17) -0.0226(2) 0.70152(16) 0.231(2) Uani 1 1 d .
O1 O 0.7197(14) -0.1143(9) 0.4287(10) 0.55(2) Uani 1 1 d .

loop_
_atom_site_aniso_label
_atom_site_aniso_U_11
_atom_site_aniso_U_22
_atom_site_aniso_U_33
_atom_site_aniso_U_23
_atom_site_aniso_U_13
_atom_site_aniso_U_12
Zn1 0.0967(14) 0.0952(14) 0.0919(14) 0.000 -0.0159(3) 0.000
N3 0.100(3) 0.135(4) 0.103(3) 0.006(2) -0.004(2) -0.013(2)
C8 0.116(4) 0.147(5) 0.097(4) -0.006(3) -0.003(3) -0.007(3)
C2 0.129(4) 0.100(3) 0.119(4) 0.004(2) -0.044(3) -0.010(3)
C3 0.107(3) 0.094(3) 0.095(3) 0.0005(19) -0.025(2) -0.014(2)
C7 0.096(3) 0.108(3) 0.085(3) 0.0071(19) -0.014(2) -0.016(2)
C4 0.114(3) 0.090(3) 0.110(3) -0.013(2) -0.029(2) 0.005(2)
C6 0.091(3) 0.095(3) 0.089(3) -0.0031(18) -0.0110(19) -0.0056(18)
C5 0.116(3) 0.097(3) 0.092(3) -0.0134(19) -0.015(2) 0.007(2)
C1 0.164(5) 0.102(4) 0.138(5) -0.025(3) -0.070(4) 0.020(3)
N1 0.119(3) 0.097(3) 0.105(3) -0.0074(17) -0.033(2) 0.0030(18)
N2 0.100(2) 0.091(2) 0.081(2) -0.0047(14) -0.0137(16) -0.0053(16)
S1 0.155(2) 0.337(5) 0.200(3) -0.044(3) 0.0432(17) 0.044(2)
O1 0.54(3) 0.353(19) 0.77(5) 0.10(3) -0.38(3) -0.16(2)

loop_
_atom_type_symbol
_atom_type_description
_atom_type_scat_dispersion_real
_atom_type_scat_dispersion_imag
_atom_type_scat_source
C C 0.0033 0.0016 'International Tables Vol C Tables 4.2.6.8 and 6.1.1.4'
H H 0.0000 0.0000 'International Tables Vol C Tables 4.2.6.8 and 6.1.1.4'
N N 0.0061 0.0033 'International Tables Vol C Tables 4.2.6.8 and 6.1.1.4'
O O 0.0106 0.0060 'International Tables Vol C Tables 4.2.6.8 and 6.1.1.4'
S S 0.1246 0.1234 'International Tables Vol C Tables 4.2.6.8 and 6.1.1.4'
Zn Zn 0.2839 1.4301 'International Tables Vol C Tables 4.2.6.8 and 6.1.1.4'

loop_
_geom_angle_atom_site_label_1
_geom_angle_atom_site_label_2
_geom_angle_atom_site_label_3
_geom_angle
_geom_angle_site_symmetry_1
_geom_angle_site_symmetry_3
N3 Zn1 N3 179.6(3) . 11
N3 Zn1 N2 89.35(17) . 19_656
N3 Zn1 N2 90.96(16) 11 19_656
N3 Zn1 N2 90.96(16) . 17_656
N3 Zn1 N2 89.35(17) 11 17_656
N2 Zn1 N2 88.47(17) 19_656 17_656
N3 Zn1 N1 86.32(19) . 11
N3 Zn1 N1 93.36(19) 11 11
N2 Zn1 N1 94.88(14) 19_656 11
N2 Zn1 N1 175.66(14) 17_656 11
N3 Zn1 N1 93.36(19) . .
N3 Zn1 N1 86.32(19) 11 .
N2 Zn1 N1 175.66(14) 19_656 .
N2 Zn1 N1 94.88(14) 17_656 .
N1 Zn1 N1 81.9(2) 11 .
C8 N3 Zn1 164.0(5) . .
N3 C8 S1 178.6(6) . .
N1 C2 C3 113.0(4) . .
N1 C2 H2A 109.0 . .
C3 C2 H2A 109.0 . .
N1 C2 H2B 109.0 . .
C3 C2 H2B 109.0 . .
H2A C2 H2B 107.8 . .
C7 C3 C4 117.3(4) . .
C7 C3 C2 122.7(5) . .
C4 C3 C2 120.0(5) . .
C3 C7 C6 119.2(4) . .
C3 C7 H7A 120.4 . .
C6 C7 H7A 120.4 . .
C5 C4 C3 119.9(5) . .
C5 C4 H4A 120.0 . .
C3 C4 H4A 120.0 . .
N2 C6 C7 123.6(4) . .
N2 C6 H6A 118.2 . .
C7 C6 H6A 118.2 . .
N2 C5 C4 122.8(5) . .
N2 C5 H5A 118.6 . .
C4 C5 H5A 118.6 . .
N1 C1 C1 109.5(5) . 11
N1 C1 H1A 109.8 . .
C1 C1 H1A 109.8 11 .
N1 C1 H1B 109.8 . .
C1 C1 H1B 109.8 11 .
H1A C1 H1B 108.2 . .
C2 N1 C1 111.7(5) . .
C2 N1 Zn1 120.0(4) . .
C1 N1 Zn1 102.6(3) . .
C2 N1 H1C 107.3 . .
C1 N1 H1C 107.3 . .
Zn1 N1 H1C 107.3 . .
C6 N2 C5 117.1(4) . .
C6 N2 Zn1 122.0(3) . 17_656
C5 N2 Zn1 120.5(3) . 17_656

loop_
_geom_bond_atom_site_label_1
_geom_bond_atom_site_label_2
_geom_bond_distance
_geom_bond_site_symmetry_2
Zn1 N3 2.118(5) .
Zn1 N3 2.118(5) 11
Zn1 N2 2.215(4) 19_656
Zn1 N2 2.215(4) 17_656
Zn1 N1 2.255(4) 11
Zn1 N1 2.255(4) .
N3 C8 1.115(8) .
C8 S1 1.646(8) .
C2 N1 1.475(7) .
C2 C3 1.504(7) .
C2 H2A 0.9700 .
C2 H2B 0.9700 .
C3 C7 1.381(7) .
C3 C4 1.395(7) .
C7 C6 1.389(6) .
C7 H7A 0.9300 .
C4 C5 1.377(7) .
C4 H4A 0.9300 .
C6 N2 1.333(6) .
C6 H6A 0.9300 .
C5 N2 1.345(6) .
C5 H5A 0.9300 .
C1 N1 1.488(7) .
C1 C1 1.505(15) 11
C1 H1A 0.9700 .
C1 H1B 0.9700 .
N1 H1C 0.9100 .
N2 Zn1 2.215(4) 17_656
